data_4111242
loop_
_publ_author_name
'Hillary M. Peltier'
'Jeffrey P. McMahon'
'Andrew W. Patterson'
'Jonathan A. Ellman'

_publ_section_title
;
 The Total Synthesis of Tubulysin D
;
_journal_name_full 'Journal of the American Chemical Society'
_journal_page_first 16018
_journal_page_last 16019
_journal_paper_doi 10.1021/ja067177z
_journal_volume 128
_journal_year 2006
_chemical_formula_moiety 'C25 H24 Br2 N2 O5 S '
_chemical_formula_sum 'C25 H24 Br2 N2 O5 S'
_chemical_formula_weight 624.34
_space_group_IT_number 4
_symmetry_cell_setting monoclinic
_symmetry_Int_Tables_number 4
_symmetry_space_group_name_Hall 'P 2yb'
_symmetry_space_group_name_H-M 'P 1 21 1'
_audit_creation_date 'Fri Apr 14 16:12:17 2006'
_audit_creation_method 'by teXsan'
_cell_angle_alpha 90
_cell_angle_beta 106.824(4)
_cell_angle_gamma 90
_cell_formula_units_Z 2
_cell_length_a 11.472(3)
_cell_length_b 9.565(3)
_cell_length_c 12.691(3)
_cell_measurement_reflns_used 1396
_cell_measurement_temperature 183.2
_cell_measurement_theta_max 18.7
_cell_measurement_theta_min 2.8
_cell_volume 1333.0(6)
_computing_cell_refinement 'Bruker-AXS SAINT v6.40'
_computing_data_collection 'Bruker-AXS SMART v5.631'
_computing_data_reduction 'Bruker-AXS SAINT v6.40'
_computing_publication_material teXsan
_computing_structure_refinement teXsan
_computing_structure_solution SIR97
_diffrn_measured_fraction_theta_full 1.6696
_diffrn_measured_fraction_theta_max 1.6696
_diffrn_measurement_device_type 'Bruker APEX'
_diffrn_measurement_method \w-scans
_diffrn_radiation_type 'Mo K\a'
_diffrn_radiation_wavelength 0.7107
_diffrn_reflns_av_R_equivalents 0.027
_diffrn_reflns_limit_h_max 12
_diffrn_reflns_limit_h_min 0
_diffrn_reflns_limit_k_max 10
_diffrn_reflns_limit_k_min -8
_diffrn_reflns_limit_l_max 13
_diffrn_reflns_limit_l_min -14
_diffrn_reflns_number 5965
_diffrn_reflns_theta_full 23.28
_diffrn_reflns_theta_max 23.28
_diffrn_standards_decay_% 0
_diffrn_standards_interval_count 0
_diffrn_standards_interval_time 0
_diffrn_standards_number 0
_exptl_absorpt_coefficient_mu 3.165
_exptl_absorpt_correction_T_max 0.752
_exptl_absorpt_correction_T_min 0.632
_exptl_absorpt_correction_type empirical
_exptl_absorpt_process_details 'Blessing, 1995'
_exptl_crystal_colour colorless
_exptl_crystal_density_diffrn 1.555
_exptl_crystal_description rod
_exptl_crystal_F_000 628.00
_exptl_crystal_size_max 0.140
_exptl_crystal_size_mid 0.120
_exptl_crystal_size_min 0.090
_refine_diff_density_max 0.37
_refine_diff_density_min -0.24
_refine_ls_extinction_method none
_refine_ls_goodness_of_fit_ref 1.060
_refine_ls_hydrogen_treatment constr
_refine_ls_number_parameters 313
_refine_ls_number_reflns 2435
_refine_ls_R_factor_all 0.0574
_refine_ls_R_factor_gt 0.0374
_refine_ls_shift/su_max 0.0002
_refine_ls_structure_factor_coef F
_refine_ls_weighting_details 'w = 1/[\s^2^(Fo) + 0.00022|Fo|^2^]'
_refine_ls_weighting_scheme calc
_refine_ls_wR_factor_all 0.0505
_refine_ls_wR_factor_ref 0.0446
_reflns_number_gt 2435
_reflns_number_total 3446
_reflns_threshold_expression F^2^>3.0\s(F^2^)
_cod_data_source_file ja067177zsi20061006_021018.cif
_cod_data_source_block Hmp4183_for_Hillary_Peltier
_cod_original_cell_volume 1332.9(6)
_cod_original_sg_symbol_H-M 'P 21 '
_cod_original_formula_sum 'C25 H24 Br2 N2 O5 S '
_cod_database_code 4111242

loop_
_symmetry_equiv_pos_as_xyz
x,y,z
-x,1/2+y,-z

loop_
_atom_site_label
_atom_site_type_symbol
_atom_site_fract_x
_atom_site_fract_y
_atom_site_fract_z
_atom_site_U_iso_or_equiv
_atom_site_adp_type
_atom_site_occupancy
_atom_site_calc_flag
_atom_site_refinement_flags
Br2 Br 0.56176(8) 0.8013 0.17804(8) 0.0732(3) Uani 1.00 d .
Br1 Br 0.01827(10) -0.0272 -0.49980(8) 0.0914(4) Uani 1.00 d .
S1 S 0.3236(2) 0.1257(2) 0.4487(2) 0.0619(7) Uani 1.00 d .
O1 O 0.3151(5) -0.3840(6) 0.4487(4) 0.064(2) Uani 1.00 d .
O2 O 0.3816(6) -0.2857(6) 0.6133(4) 0.072(2) Uani 1.00 d .
O3 O 0.2398(4) 0.2205(4) 0.2196(3) 0.040(1) Uani 1.00 d .
O4 O 0.3448(5) 0.1289(5) 0.1120(4) 0.066(2) Uani 1.00 d .
O5 O 0.0686(5) 0.3462(5) -0.0268(4) 0.048(2) Uani 1.00 d .
N1 N 0.2614(5) -0.1117(6) 0.3547(5) 0.041(2) Uani 1.00 d .
N2 N -0.0044(5) 0.1433(5) 0.0216(4) 0.034(2) Uani 1.00 d .
C1 C 0.3606(7) -0.0223(9) 0.5269(6) 0.059(2) Uani 1.00 d .
C2 C 0.3207(7) -0.1357(8) 0.4646(6) 0.045(2) Uani 1.00 d .
C3 C 0.2548(6) 0.0212(7) 0.3342(6) 0.043(2) Uani 1.00 d .
C4 C 0.1861(6) 0.0874(6) 0.2268(5) 0.036(2) Uani 1.00 d .
C5 C 0.0518(7) 0.1072(7) 0.2207(5) 0.040(2) Uani 1.00 d .
C6 C -0.0214(6) 0.1939(6) 0.1244(5) 0.038(2) Uani 1.00 d .
C7 C 0.0345(6) 0.2243(7) -0.0478(5) 0.035(2) Uani 1.00 d .
C8 C 0.0301(6) 0.1585(6) -0.1578(5) 0.036(2) Uani 1.00 d .
C9 C -0.0532(7) 0.0590(7) -0.2074(6) 0.046(2) Uani 1.00 d .
C10 C -0.0569(7) 0.0035(8) -0.3100(6) 0.051(2) Uani 1.00 d .
C11 C 0.0244(8) 0.0514(8) -0.3593(7) 0.054(3) Uani 1.00 d .
C12 C 0.1078(8) 0.1506(9) -0.3135(7) 0.069(3) Uani 1.00 d .
C13 C 0.1114(8) 0.2047(8) -0.2128(6) 0.057(3) Uani 1.00 d .
C14 C 0.3379(7) -0.2798(10) 0.5055(6) 0.053(3) Uani 1.00 d .
C15 C 0.395(1) -0.4260(8) 0.6593(8) 0.088(4) Uani 1.00 d .
C16 C 0.3226(6) 0.2273(8) 0.1622(5) 0.039(2) Uani 1.00 d .
C17 C 0.3800(6) 0.3662(7) 0.1687(6) 0.041(2) Uani 1.00 d .
C18 C 0.4609(7) 0.3875(7) 0.1088(6) 0.052(2) Uani 1.00 d .
C19 C 0.5163(7) 0.5155(8) 0.1110(7) 0.061(3) Uani 1.00 d .
C20 C 0.4876(7) 0.6220(7) 0.1748(6) 0.046(2) Uani 1.00 d .
C21 C 0.4088(7) 0.6013(7) 0.2346(6) 0.043(2) Uani 1.00 d .
C22 C 0.3561(6) 0.4731(8) 0.2326(5) 0.044(2) Uani 1.00 d .
C23 C -0.1554(7) 0.2077(9) 0.1186(6) 0.056(3) Uani 1.00 d .
C24 C -0.2177(7) 0.310(1) 0.0273(6) 0.066(3) Uani 1.00 d .
C25 C -0.223(1) 0.091(1) 0.114(1) 0.044(4) Uiso 0.50 d P
C26 C -0.185(2) 0.233(2) 0.217(1) 0.068(5) Uiso 0.50 d P
H1 H -0.0217 0.0478 0.0027 0.0406 Uiso 1.00 calc .
H2 H 0.4031 -0.0240 0.6032 0.0704 Uiso 1.00 calc .
H3 H 0.1921 0.0299 0.1676 0.0432 Uiso 1.00 calc .
H4 H 0.0152 0.0174 0.2157 0.0478 Uiso 1.00 calc .
H5 H 0.0482 0.1517 0.2866 0.0478 Uiso 1.00 calc .
H6 H 0.0118 0.2856 0.1352 0.0456 Uiso 1.00 calc .
H7 H -0.1100 0.0269 -0.1711 0.0547 Uiso 1.00 calc .
H8 H -0.1150 -0.0659 -0.3439 0.0609 Uiso 1.00 calc .
H9 H 0.1634 0.1825 -0.3510 0.0824 Uiso 1.00 calc .
H10 H 0.1698 0.2743 -0.1802 0.0683 Uiso 1.00 calc .
H11 H 0.3183 -0.4711 0.6403 0.1058 Uiso 1.00 calc .
H12 H 0.4498 -0.4778 0.6304 0.1058 Uiso 1.00 calc .
H13 H 0.4269 -0.4207 0.7371 0.1058 Uiso 1.00 calc .
H14 H 0.4786 0.3136 0.0657 0.0620 Uiso 1.00 calc .
H15 H 0.5727 0.5311 0.0702 0.0730 Uiso 1.00 calc .
H16 H 0.3905 0.6749 0.2774 0.0520 Uiso 1.00 calc .
H17 H 0.3023 0.4572 0.2758 0.0526 Uiso 1.00 calc .
H18 H -0.1686 0.3906 0.0322 0.0786 Uiso 1.00 calc .
H19 H -0.2285 0.2661 -0.0422 0.0786 Uiso 1.00 calc .
H20 H -0.2948 0.3352 0.0350 0.0786 Uiso 1.00 calc .

loop_
_atom_site_aniso_label
_atom_site_aniso_U_11
_atom_site_aniso_U_22
_atom_site_aniso_U_33
_atom_site_aniso_U_12
_atom_site_aniso_U_13
_atom_site_aniso_U_23
Br2 0.0763(6) 0.0611(5) 0.0808(7) -0.0219(5) 0.0203(5) 0.0001(5)
Br1 0.1153(9) 0.1221(8) 0.0502(5) -0.0165(7) 0.0449(6) -0.0212(6)
S1 0.078(2) 0.048(1) 0.045(1) -0.010(1) -0.006(1) -0.008(1)
O1 0.085(4) 0.053(3) 0.050(4) -0.001(3) 0.011(3) -0.001(3)
O2 0.097(5) 0.065(3) 0.047(4) 0.005(3) 0.008(3) 0.006(3)
O3 0.043(3) 0.041(2) 0.040(3) -0.005(2) 0.020(2) -0.004(2)
O4 0.086(4) 0.048(3) 0.082(4) -0.007(3) 0.055(4) -0.014(3)
O5 0.065(3) 0.030(3) 0.054(3) -0.007(2) 0.025(3) 0.001(2)
N1 0.047(4) 0.043(3) 0.033(4) -0.003(3) 0.014(3) -0.001(3)
N2 0.038(3) 0.028(3) 0.034(3) -0.001(2) 0.008(3) -0.004(2)
C1 0.060(5) 0.067(5) 0.034(4) -0.004(4) -0.010(4) -0.017(5)
C2 0.041(5) 0.060(5) 0.037(5) 0.004(4) 0.015(4) 0.005(4)
C3 0.036(4) 0.055(5) 0.038(5) -0.003(3) 0.010(4) -0.008(4)
C4 0.041(5) 0.041(4) 0.019(4) 0.003(3) -0.001(3) -0.004(3)
C5 0.046(5) 0.041(4) 0.030(4) 0.005(3) 0.008(4) 0.003(3)
C6 0.044(5) 0.041(4) 0.031(4) -0.002(3) 0.015(4) -0.005(3)
C7 0.028(4) 0.043(4) 0.036(4) 0.008(3) 0.011(3) 0.010(4)
C8 0.037(4) 0.037(4) 0.035(4) 0.011(3) 0.012(4) 0.016(3)
C9 0.036(5) 0.059(5) 0.043(5) -0.004(4) 0.014(4) 0.000(4)
C10 0.055(5) 0.063(4) 0.032(4) -0.006(4) 0.009(4) -0.008(4)
C11 0.068(6) 0.068(5) 0.035(5) -0.005(4) 0.030(5) -0.009(4)
C12 0.088(7) 0.074(6) 0.059(6) -0.015(5) 0.045(5) -0.002(5)
C13 0.074(6) 0.053(4) 0.050(5) -0.020(4) 0.028(5) -0.007(4)
C14 0.058(6) 0.065(6) 0.037(5) -0.001(5) 0.017(4) 0.005(5)
C15 0.118(9) 0.074(6) 0.064(7) 0.006(5) 0.012(6) 0.021(5)
C16 0.042(5) 0.043(4) 0.034(4) 0.003(3) 0.014(4) -0.002(4)
C17 0.040(4) 0.046(4) 0.043(5) 0.001(3) 0.019(4) -0.002(3)
C18 0.055(5) 0.051(4) 0.059(5) 0.003(4) 0.032(4) -0.004(4)
C19 0.057(5) 0.064(5) 0.071(6) -0.002(4) 0.034(5) -0.001(5)
C20 0.046(5) 0.048(4) 0.039(5) -0.002(4) 0.006(4) 0.008(4)
C21 0.048(5) 0.043(4) 0.040(5) 0.002(3) 0.012(4) -0.004(3)
C22 0.042(4) 0.057(4) 0.030(4) 0.000(4) 0.006(3) 0.009(4)
C23 0.038(5) 0.085(5) 0.044(5) 0.003(4) 0.013(4) 0.023(5)
C24 0.041(4) 0.092(5) 0.063(6) 0.016(5) 0.014(4) 0.004(6)

loop_
_atom_type_symbol
_atom_type_description
_atom_type_scat_dispersion_real
_atom_type_scat_dispersion_imag
_atom_type_scat_source
Br Br -0.290 2.459
;International Tables for Crystallography
(1992, Vol. C, Tables 4.2.6.8 and 6.1.1.1)
;
S S 0.125 0.123
;International Tables for Crystallography
(1992, Vol. C, Tables 4.2.6.8 and 6.1.1.1)
;
N N 0.006 0.003
;International Tables for Crystallography
(1992, Vol. C, Tables 4.2.6.8 and 6.1.1.1)
;
C C 0.003 0.002
;International Tables for Crystallography
(1992, Vol. C, Tables 4.2.6.8 and 6.1.1.1)
;
H H 0.000 0.000
;International Tables for Crystallography
(1992, Vol. C, Table 6.1.1.2)
;
O O 0.011 0.006
;International Tables for Crystallography
(1992, Vol. C, Tables 4.2.6.8 and 6.1.1.1)
;

loop_
_geom_angle_atom_site_label_1
_geom_angle_atom_site_label_2
_geom_angle_atom_site_label_3
_geom_angle
_geom_angle_publ_flag
C1 S1 C3 89.2(4) ?
C14 O2 C15 114.9(7) ?
C4 O3 C16 117.4(5) ?
C2 N1 C3 110.4(6) ?
C6 N2 C7 123.5(5) ?
S1 C1 C2 110.0(6) ?
N1 C2 C1 116.4(7) ?
N1 C2 C14 119.3(7) ?
C1 C2 C14 124.3(8) ?
S1 C3 N1 114.0(6) ?
S1 C3 C4 120.3(5) ?
N1 C3 C4 125.5(6) ?
O3 C4 C3 108.1(5) ?
O3 C4 C5 109.4(5) ?
C3 C4 C5 110.7(5) ?
C4 C5 C6 115.0(5) ?
N2 C6 C5 110.7(5) ?
N2 C6 C23 112.4(6) ?
C5 C6 C23 113.8(5) ?
O5 C7 N2 123.2(6) ?
O5 C7 C8 121.0(6) ?
N2 C7 C8 115.8(6) ?
C7 C8 C9 123.0(6) ?
C7 C8 C13 118.8(6) ?
C9 C8 C13 118.2(6) ?
C8 C9 C10 121.5(6) ?
C9 C10 C11 117.8(7) ?
BR1 C11 C10 117.1(6) ?
BR1 C11 C12 120.3(6) ?
C10 C11 C12 122.6(7) ?
C11 C12 C13 119.5(7) ?
C8 C13 C12 120.4(7) ?
O1 C14 O2 122.3(8) ?
O1 C14 C2 125.3(7) ?
O2 C14 C2 112.4(8) ?
O3 C16 O4 122.4(6) ?
O3 C16 C17 112.6(6) ?
O4 C16 C17 125.0(6) ?
C16 C17 C18 117.7(6) ?
C16 C17 C22 122.6(6) ?
C18 C17 C22 119.7(6) ?
C17 C18 C19 120.2(6) ?
C18 C19 C20 118.4(6) ?
BR2 C20 C19 119.2(5) ?
BR2 C20 C21 119.0(5) ?
C19 C20 C21 121.7(7) ?
C20 C21 C22 119.1(6) ?
C17 C22 C21 120.9(6) ?
C6 C23 C24 109.7(5) ?
C6 C23 C25 119.5(8) ?
C6 C23 C26 118.0(9) ?
C24 C23 C25 110.9(9) ?
C24 C23 C26 112.8(9) ?
C25 C23 C26 83.8(10) ?
C23 C25 C26 49.4(7) ?
C23 C26 C25 46.8(7) ?
C6 N2 H1 118.249 no
C7 N2 H1 118.255 no
S1 C1 H2 124.993 no
C2 C1 H2 125.010 no
O3 C4 H3 109.501 no
C3 C4 H3 109.511 no
C5 C4 H3 109.516 no
C4 C5 H4 108.069 no
C4 C5 H5 108.071 no
C6 C5 H4 108.054 no
C6 C5 H5 108.054 no
H4 C5 H5 109.459 no
N2 C6 H6 106.478 no
C5 C6 H6 106.471 no
C23 C6 H6 106.487 no
C8 C9 H7 119.256 no
C10 C9 H7 119.251 no
C9 C10 H8 121.097 no
C11 C10 H8 121.123 no
C11 C12 H9 120.248 no
C13 C12 H9 120.265 no
C8 C13 H10 119.809 no
C12 C13 H10 119.807 no
O2 C15 H11 109.473 no
O2 C15 H12 109.463 no
O2 C15 H13 109.475 no
H11 C15 H12 109.463 no
H11 C15 H13 109.485 no
H12 C15 H13 109.469 no
C17 C18 H14 119.920 no
C19 C18 H14 119.921 no
C18 C19 H15 120.821 no
C20 C19 H15 120.827 no
C20 C21 H16 120.448 no
C22 C21 H16 120.452 no
C17 C22 H17 119.525 no
C21 C22 H17 119.530 no
C23 C24 H18 109.470 no
C23 C24 H19 109.469 no
C23 C24 H20 109.473 no
H18 C24 H19 109.469 no
H18 C24 H20 109.474 no
H19 C24 H20 109.472 no

loop_
_geom_bond_atom_site_label_1
_geom_bond_atom_site_label_2
_geom_bond_distance
_geom_bond_publ_flag
BR2 C20 1.910(7) yes
BR1 C11 1.918(7) yes
S1 C1 1.711(9) yes
S1 C3 1.752(7) yes
O1 C14 1.213(9) yes
O2 C14 1.314(9) yes
O2 C15 1.453(9) yes
O3 C4 1.429(7) yes
O3 C16 1.356(8) yes
O4 C16 1.205(8) yes
O5 C7 1.234(7) yes
N1 C2 1.383(9) yes
N1 C3 1.295(8) yes
N2 C6 1.457(7) yes
N2 C7 1.343(8) yes
C1 C2 1.34(1) yes
C2 C14 1.47(1) yes
C3 C4 1.502(10) yes
C4 C5 1.531(10) yes
C5 C6 1.515(9) yes
C6 C23 1.52(1) yes
C7 C8 1.519(9) yes
C8 C9 1.367(10) yes
C8 C13 1.388(9) yes
C9 C10 1.396(10) yes
C10 C11 1.345(10) yes
C11 C12 1.35(1) yes
C12 C13 1.37(1) yes
C16 C17 1.474(9) yes
C17 C18 1.375(9) yes
C17 C22 1.381(9) yes
C18 C19 1.38(1) yes
C19 C20 1.40(1) yes
C20 C21 1.352(10) yes
C21 C22 1.363(10) yes
C23 C24 1.52(1) yes
C23 C25 1.35(1) yes
C23 C26 1.41(2) yes
C25 C26 1.85(2) yes
N2 H1 0.950 no
C1 H2 0.950 no
C4 H3 0.950 no
C5 H4 0.950 no
C5 H5 0.950 no
C6 H6 0.950 no
C9 H7 0.950 no
C10 H8 0.950 no
C12 H9 0.950 no
C13 H10 0.950 no
C15 H11 0.950 no
C15 H12 0.950 no
C15 H13 0.950 no
C18 H14 0.950 no
C19 H15 0.950 no
C21 H16 0.950 no
C22 H17 0.950 no
C24 H18 0.950 no
C24 H19 0.950 no
C24 H20 0.950 no

loop_
_geom_contact_atom_site_label_1
_geom_contact_atom_site_label_2
_geom_contact_distance
_geom_contact_site_symmetry_2
BR2 C15 3.274(8) 2_666
O1 C10 3.164(9) 2_545
O1 C21 3.202(9) 1_545
O1 C22 3.218(9) 1_545
O2 C26 3.54(2) 2_546
O2 C17 3.587(9) 2_646
O4 C15 3.55(1) 2_656
O5 N2 2.941(6) 2_555
O5 C25 3.32(1) 2_555
O5 C5 3.497(8) 2_555
O5 C6 3.535(7) 2_555
C1 C21 3.595(10) 2_646
C9 C22 3.494(10) 2_545
C15 C26 3.57(2) 2_546

loop_
_geom_torsion_atom_site_label_1
_geom_torsion_atom_site_label_2
_geom_torsion_atom_site_label_3
_geom_torsion_atom_site_label_4
_geom_torsion
_geom_torsion_site_symmetry_1
_geom_torsion_site_symmetry_2
_geom_torsion_site_symmetry_3
_geom_torsion_site_symmetry_4
_geom_torsion_publ_flag
BR2 C20 C19 C18 -179.3(6) 1_555 1_555 1_555 1_555 yes
BR2 C20 C21 C22 -179.8(5) 1_555 1_555 1_555 1_555 yes
BR1 C11 C10 C9 179.6(6) 1_555 1_555 1_555 1_555 yes
BR1 C11 C12 C13 -179.5(7) 1_555 1_555 1_555 1_555 yes
S1 C1 C2 N1 0.5(8) 1_555 1_555 1_555 1_555 yes
S1 C1 C2 C14 179.5(6) 1_555 1_555 1_555 1_555 yes
S1 C3 N1 C2 1.1(7) 1_555 1_555 1_555 1_555 yes
S1 C3 C4 O3 30.0(7) 1_555 1_555 1_555 1_555 yes
S1 C3 C4 C5 -89.9(6) 1_555 1_555 1_555 1_555 yes
O1 C14 O2 C15 -2(1) 1_555 1_555 1_555 1_555 yes
O1 C14 C2 N1 7(1) 1_555 1_555 1_555 1_555 yes
O1 C14 C2 C1 -171.2(8) 1_555 1_555 1_555 1_555 yes
O2 C14 C2 N1 -172.0(6) 1_555 1_555 1_555 1_555 yes
O2 C14 C2 C1 9(1) 1_555 1_555 1_555 1_555 yes
O3 C4 C3 N1 -155.7(6) 1_555 1_555 1_555 1_555 yes
O3 C4 C5 C6 51.5(7) 1_555 1_555 1_555 1_555 yes
O3 C16 C17 C18 -176.7(6) 1_555 1_555 1_555 1_555 yes
O3 C16 C17 C22 3.9(9) 1_555 1_555 1_555 1_555 yes
O4 C16 O3 C4 5.3(9) 1_555 1_555 1_555 1_555 yes
O4 C16 C17 C18 3(1) 1_555 1_555 1_555 1_555 yes
O4 C16 C17 C22 -176.2(7) 1_555 1_555 1_555 1_555 yes
O5 C7 N2 C6 5.9(10) 1_555 1_555 1_555 1_555 yes
O5 C7 C8 C9 -148.5(7) 1_555 1_555 1_555 1_555 yes
O5 C7 C8 C13 29.2(9) 1_555 1_555 1_555 1_555 yes
N1 C3 S1 C1 -0.7(6) 1_555 1_555 1_555 1_555 yes
N1 C3 C4 C5 84.4(8) 1_555 1_555 1_555 1_555 yes
N2 C6 C5 C4 50.5(7) 1_555 1_555 1_555 1_555 yes
N2 C6 C23 C24 -59.5(8) 1_555 1_555 1_555 1_555 yes
N2 C6 C23 C25 70(1) 1_555 1_555 1_555 1_555 yes
N2 C6 C23 C26 169.4(9) 1_555 1_555 1_555 1_555 yes
N2 C7 C8 C9 29.4(9) 1_555 1_555 1_555 1_555 yes
N2 C7 C8 C13 -153.0(6) 1_555 1_555 1_555 1_555 yes
C1 S1 C3 C4 174.2(6) 1_555 1_555 1_555 1_555 yes
C1 C2 N1 C3 -1.0(9) 1_555 1_555 1_555 1_555 yes
C2 N1 C3 C4 -173.5(6) 1_555 1_555 1_555 1_555 yes
C2 C1 S1 C3 0.1(6) 1_555 1_555 1_555 1_555 yes
C2 C14 O2 C15 177.2(7) 1_555 1_555 1_555 1_555 yes
C3 N1 C2 C14 179.9(7) 1_555 1_555 1_555 1_555 yes
C3 C4 O3 C16 96.8(6) 1_555 1_555 1_555 1_555 yes
C3 C4 C5 C6 170.6(5) 1_555 1_555 1_555 1_555 yes
C4 O3 C16 C17 -174.8(5) 1_555 1_555 1_555 1_555 yes
C4 C5 C6 C23 178.2(6) 1_555 1_555 1_555 1_555 yes
C5 C4 O3 C16 -142.5(6) 1_555 1_555 1_555 1_555 yes
C5 C6 N2 C7 -124.2(6) 1_555 1_555 1_555 1_555 yes
C5 C6 C23 C24 173.7(6) 1_555 1_555 1_555 1_555 yes
C5 C6 C23 C25 -56(1) 1_555 1_555 1_555 1_555 yes
C5 C6 C23 C26 42(1) 1_555 1_555 1_555 1_555 yes
C6 N2 C7 C8 -171.9(6) 1_555 1_555 1_555 1_555 yes
C6 C23 C25 C26 118(1) 1_555 1_555 1_555 1_555 yes
C6 C23 C26 C25 -120(1) 1_555 1_555 1_555 1_555 yes
C7 N2 C6 C23 107.4(7) 1_555 1_555 1_555 1_555 yes
C7 C8 C9 C10 178.2(6) 1_555 1_555 1_555 1_555 yes
C7 C8 C13 C12 -178.2(7) 1_555 1_555 1_555 1_555 yes
C8 C9 C10 C11 0(1) 1_555 1_555 1_555 1_555 yes
C8 C13 C12 C11 0(1) 1_555 1_555 1_555 1_555 yes
C9 C8 C13 C12 0(1) 1_555 1_555 1_555 1_555 yes
C9 C10 C11 C12 0(1) 1_555 1_555 1_555 1_555 yes
C10 C9 C8 C13 0(1) 1_555 1_555 1_555 1_555 yes
C10 C11 C12 C13 0(1) 1_555 1_555 1_555 1_555 yes
C16 C17 C18 C19 179.4(7) 1_555 1_555 1_555 1_555 yes
C16 C17 C22 C21 -178.5(7) 1_555 1_555 1_555 1_555 yes
C17 C18 C19 C20 0(1) 1_555 1_555 1_555 1_555 yes
C17 C22 C21 C20 -1(1) 1_555 1_555 1_555 1_555 yes
C18 C17 C22 C21 2(1) 1_555 1_555 1_555 1_555 yes
C18 C19 C20 C21 0(1) 1_555 1_555 1_555 1_555 yes
C19 C18 C17 C22 -1(1) 1_555 1_555 1_555 1_555 yes
C19 C20 C21 C22 0(1) 1_555 1_555 1_555 1_555 yes
C24 C23 C25 C26 -112(1) 1_555 1_555 1_555 1_555 yes
C24 C23 C26 C25 110.1(10) 1_555 1_555 1_555 1_555 yes
